data_4125494
loop_
_publ_author_name
'Karak, Suvendu'
'Kandambeth, Sharath'
'Biswal, Bishnu P.'
'Sasmal, Himadri Sekhar'
'Kumar, Sushil'
'Pachfule, Pradip'
'Banerjee, Rahul'

_publ_section_title
;
 Constructing Ultraporous Covalent Organic Frameworks in Seconds via an
 Organic Terracotta Process.
;
_journal_issue 5
_journal_name_full 'Journal of the American Chemical Society'
_journal_page_first 1856
_journal_page_last 1862
_journal_paper_doi 10.1021/jacs.6b08815
_journal_volume 139
_journal_year 2017
_chemical_formula_moiety 'C6 H4 N O5 S, 0.5(C6 H10 N2)'
_chemical_formula_sum 'C9 H9 N2 O5 S'
_chemical_formula_weight 257.24
_chemical_name_systematic
;
 ?
;
_space_group_IT_number 2
_symmetry_cell_setting triclinic
_symmetry_space_group_name_Hall '-P 1'
_symmetry_space_group_name_H-M 'P -1'
_atom_sites_solution_hydrogens geom
_atom_sites_solution_primary direct
_atom_sites_solution_secondary difmap
_audit_creation_method SHELXL-97
_cell_angle_alpha 93.508(8)
_cell_angle_beta 97.284(8)
_cell_angle_gamma 100.633(9)
_cell_formula_units_Z 2
_cell_length_a 5.4297(5)
_cell_length_b 9.1562(10)
_cell_length_c 10.8346(10)
_cell_measurement_reflns_used 1847
_cell_measurement_temperature 293(2)
_cell_measurement_theta_max 25.00
_cell_measurement_theta_min 3.10
_cell_volume 523.15(9)
_computing_structure_refinement 'SHELXL-97 (Sheldrick, 2008)'
_diffrn_ambient_temperature 293(2)
_diffrn_measured_fraction_theta_full 0.997
_diffrn_measured_fraction_theta_max 0.997
_diffrn_measurement_device_type 'Supernova (Mo) X-Rau source'
_diffrn_measurement_method '\w scans'
_diffrn_radiation_monochromator graphite
_diffrn_radiation_source 'fine-focus sealed tube'
_diffrn_radiation_type MoK\a
_diffrn_radiation_wavelength 0.71073
_diffrn_reflns_av_R_equivalents 0.0279
_diffrn_reflns_av_sigmaI/netI 0.0349
_diffrn_reflns_limit_h_max 6
_diffrn_reflns_limit_h_min -6
_diffrn_reflns_limit_k_max 10
_diffrn_reflns_limit_k_min -10
_diffrn_reflns_limit_l_max 12
_diffrn_reflns_limit_l_min -9
_diffrn_reflns_number 3087
_diffrn_reflns_theta_full 25.00
_diffrn_reflns_theta_max 25.00
_diffrn_reflns_theta_min 3.09
_exptl_absorpt_coefficient_mu 0.322
_exptl_absorpt_correction_T_max 0.9443
_exptl_absorpt_correction_T_min 0.9267
_exptl_absorpt_correction_type multi-scan
_exptl_absorpt_process_details Crysalispro
_exptl_crystal_colour colorless
_exptl_crystal_density_diffrn 1.633
_exptl_crystal_density_method 'not measured'
_exptl_crystal_description block
_exptl_crystal_F_000 266
_exptl_crystal_size_max 0.24
_exptl_crystal_size_mid 0.20
_exptl_crystal_size_min 0.18
_refine_diff_density_max 0.417
_refine_diff_density_min -0.457
_refine_diff_density_rms 0.072
_refine_ls_extinction_coef 0.088(12)
_refine_ls_extinction_expression Fc^*^=kFc[1+0.001xFc^2^\l^3^/sin(2\q)]^-1/4^
_refine_ls_extinction_method SHELXL
_refine_ls_goodness_of_fit_ref 1.059
_refine_ls_hydrogen_treatment mixed
_refine_ls_matrix_type full
_refine_ls_number_parameters 163
_refine_ls_number_reflns 1847
_refine_ls_number_restraints 0
_refine_ls_restrained_S_all 1.059
_refine_ls_R_factor_all 0.0486
_refine_ls_R_factor_gt 0.0461
_refine_ls_shift/su_max 0.002
_refine_ls_shift/su_mean 0.000
_refine_ls_structure_factor_coef Fsqd
_refine_ls_weighting_details 'calc w=1/[\s^2^(Fo^2^)+(0.0743P)^2^+0.3267P] where P=(Fo^2^+2Fc^2^)/3'
_refine_ls_weighting_scheme calc
_refine_ls_wR_factor_gt 0.1283
_refine_ls_wR_factor_ref 0.1307
_reflns_number_gt 1705
_reflns_number_total 1847
_reflns_threshold_expression >2\s(I)
_cod_data_source_file ja6b08815_si_002.cif
_cod_data_source_block NBSA-Pa-1
_cod_depositor_comments 'Adding full bibliography for 4125492--4125502.cif.'
_cod_database_code 4125494

loop_
_symmetry_equiv_pos_as_xyz
'x, y, z'
'-x, -y, -z'

loop_
_atom_site_label
_atom_site_type_symbol
_atom_site_fract_x
_atom_site_fract_y
_atom_site_fract_z
_atom_site_U_iso_or_equiv
_atom_site_adp_type
_atom_site_occupancy
_atom_site_symmetry_multiplicity
_atom_site_calc_flag
_atom_site_refinement_flags
C1 C 0.4905(4) 0.6356(3) 0.6713(2) 0.0285(5) Uani 1 1 d .
C2 C 0.7058(5) 0.7357(4) 0.6600(3) 0.0501(8) Uani 1 1 d .
H2 H 0.8447 0.7499 0.7222 0.060 Uiso 1 1 calc R
C3 C 0.7166(5) 0.8156(4) 0.5562(3) 0.0502(8) Uani 1 1 d .
H3 H 0.8613 0.8847 0.5484 0.060 Uiso 1 1 calc R
C4 C 0.5126(5) 0.7918(3) 0.4655(2) 0.0340(6) Uani 1 1 d .
C5 C 0.2970(6) 0.6918(4) 0.4745(3) 0.0538(8) Uani 1 1 d .
H5 H 0.1600 0.6765 0.4111 0.065 Uiso 1 1 calc R
C6 C 0.2862(5) 0.6141(4) 0.5791(3) 0.0520(8) Uani 1 1 d .
H6 H 0.1397 0.5468 0.5874 0.062 Uiso 1 1 calc R
C7 C 1.0061(4) 0.8555(2) 1.0198(2) 0.0262(5) Uani 1 1 d .
C8 C 0.8349(5) 0.9234(3) 1.0713(2) 0.0335(6) Uani 1 1 d .
C9 C 0.8280(5) 1.0705(3) 1.0519(2) 0.0338(6) Uani 1 1 d .
N1 N 0.5259(5) 0.8768(3) 0.3550(2) 0.0428(6) Uani 1 1 d .
N2 N 1.0099(4) 0.6998(2) 1.0407(2) 0.0319(5) Uani 1 1 d .
H2A H 1.1296 0.6698 1.0024 0.048 Uiso 1 1 calc R
H2B H 0.8601 0.6436 1.0103 0.048 Uiso 1 1 calc R
H2C H 1.0423 0.6913 1.1223 0.048 Uiso 1 1 calc R
O1 O 0.7317(3) 0.5089(2) 0.83866(17) 0.0387(5) Uani 1 1 d .
O2 O 0.4047(4) 0.6295(2) 0.89997(17) 0.0464(5) Uani 1 1 d .
O3 O 0.2931(4) 0.3977(2) 0.76834(18) 0.0424(5) Uani 1 1 d .
O4 O 0.7153(5) 0.9682(3) 0.3508(2) 0.0635(7) Uani 1 1 d .
O5 O 0.3441(5) 0.8529(3) 0.27334(19) 0.0599(6) Uani 1 1 d .
S1 S 0.47641(10) 0.53373(6) 0.80588(5) 0.0285(3) Uani 1 1 d .
H8 H 0.723(6) 0.867(3) 1.120(3) 0.044(8) Uiso 1 1 d .
H9 H 0.709(5) 1.116(3) 1.094(3) 0.041(7) Uiso 1 1 d .

loop_
_atom_site_aniso_label
_atom_site_aniso_U_11
_atom_site_aniso_U_22
_atom_site_aniso_U_33
_atom_site_aniso_U_23
_atom_site_aniso_U_13
_atom_site_aniso_U_12
C1 0.0305(12) 0.0269(11) 0.0281(13) 0.0022(9) 0.0039(9) 0.0062(9)
C2 0.0375(14) 0.0636(19) 0.0401(16) 0.0204(14) -0.0070(12) -0.0101(14)
C3 0.0410(15) 0.0583(18) 0.0430(16) 0.0176(14) -0.0010(12) -0.0112(13)
C4 0.0442(14) 0.0298(12) 0.0280(13) 0.0047(10) 0.0044(10) 0.0069(11)
C5 0.0482(16) 0.0560(18) 0.0445(17) 0.0191(14) -0.0173(13) -0.0111(14)
C6 0.0391(15) 0.0563(18) 0.0501(17) 0.0226(14) -0.0085(13) -0.0139(13)
C7 0.0308(11) 0.0215(11) 0.0255(12) 0.0034(9) -0.0018(9) 0.0062(9)
C8 0.0389(13) 0.0279(12) 0.0368(14) 0.0075(10) 0.0132(11) 0.0076(11)
C9 0.0371(13) 0.0281(12) 0.0403(15) 0.0027(10) 0.0128(11) 0.0121(10)
N1 0.0619(15) 0.0356(12) 0.0297(12) 0.0043(9) 0.0053(11) 0.0070(11)
N2 0.0369(11) 0.0224(10) 0.0370(12) 0.0058(8) 0.0007(9) 0.0091(8)
O1 0.0388(10) 0.0414(10) 0.0389(10) 0.0098(8) 0.0024(8) 0.0155(8)
O2 0.0696(13) 0.0416(11) 0.0369(11) 0.0048(8) 0.0217(9) 0.0241(10)
O3 0.0465(11) 0.0346(10) 0.0422(11) 0.0095(8) 0.0060(8) -0.0038(8)
O4 0.0785(16) 0.0589(14) 0.0446(13) 0.0173(10) 0.0114(11) -0.0141(12)
O5 0.0731(15) 0.0606(14) 0.0396(12) 0.0157(10) -0.0120(11) 0.0066(12)
S1 0.0340(4) 0.0264(4) 0.0274(4) 0.0052(2) 0.0064(2) 0.0089(3)

loop_
_atom_type_symbol
_atom_type_description
_atom_type_scat_dispersion_real
_atom_type_scat_dispersion_imag
_atom_type_scat_source
C C 0.0033 0.0016 'International Tables Vol C Tables 4.2.6.8 and 6.1.1.4'
H H 0.0000 0.0000 'International Tables Vol C Tables 4.2.6.8 and 6.1.1.4'
N N 0.0061 0.0033 'International Tables Vol C Tables 4.2.6.8 and 6.1.1.4'
O O 0.0106 0.0060 'International Tables Vol C Tables 4.2.6.8 and 6.1.1.4'
S S 0.1246 0.1234 'International Tables Vol C Tables 4.2.6.8 and 6.1.1.4'

loop_
_geom_angle_atom_site_label_1
_geom_angle_atom_site_label_2
_geom_angle_atom_site_label_3
_geom_angle
_geom_angle_site_symmetry_1
_geom_angle_site_symmetry_3
C2 C1 C6 120.0(2) . .
C2 C1 S1 119.88(19) . .
C6 C1 S1 120.12(19) . .
C1 C2 C3 120.0(3) . .
C1 C2 H2 120.0 . .
C3 C2 H2 120.0 . .
C4 C3 C2 119.0(3) . .
C4 C3 H3 120.5 . .
C2 C3 H3 120.5 . .
C3 C4 C5 121.9(3) . .
C3 C4 N1 118.7(2) . .
C5 C4 N1 119.4(2) . .
C4 C5 C6 118.7(3) . .
C4 C5 H5 120.6 . .
C6 C5 H5 120.6 . .
C1 C6 C5 120.3(3) . .
C1 C6 H6 119.9 . .
C5 C6 H6 119.9 . .
C8 C7 C9 121.7(2) . 2_777
C8 C7 N2 118.8(2) . .
C9 C7 N2 119.5(2) 2_777 .
C7 C8 C9 119.5(2) . .
C7 C8 H8 118.7(18) . .
C9 C8 H8 121.8(18) . .
C7 C9 C8 118.8(2) 2_777 .
C7 C9 H9 124.5(17) 2_777 .
C8 C9 H9 116.7(17) . .
O4 N1 O5 123.5(2) . .
O4 N1 C4 118.3(2) . .
O5 N1 C4 118.3(2) . .
C7 N2 H2A 109.5 . .
C7 N2 H2B 109.5 . .
H2A N2 H2B 109.5 . .
C7 N2 H2C 109.5 . .
H2A N2 H2C 109.5 . .
H2B N2 H2C 109.5 . .
O2 S1 O3 113.80(12) . .
O2 S1 O1 112.06(12) . .
O3 S1 O1 113.23(12) . .
O2 S1 C1 105.97(11) . .
O3 S1 C1 106.35(11) . .
O1 S1 C1 104.52(11) . .

loop_
_geom_bond_atom_site_label_1
_geom_bond_atom_site_label_2
_geom_bond_distance
_geom_bond_site_symmetry_2
C1 C2 1.370(4) .
C1 C6 1.371(4) .
C1 S1 1.781(2) .
C2 C3 1.380(4) .
C2 H2 0.9300 .
C3 C4 1.360(4) .
C3 H3 0.9300 .
C4 C5 1.364(4) .
C4 N1 1.470(3) .
C5 C6 1.377(4) .
C5 H5 0.9300 .
C6 H6 0.9300 .
C7 C8 1.365(3) .
C7 C9 1.375(3) 2_777
C7 N2 1.461(3) .
C8 C9 1.383(3) .
C8 H8 0.95(3) .
C9 C7 1.375(3) 2_777
C9 H9 0.97(3) .
N1 O4 1.208(3) .
N1 O5 1.216(3) .
N2 H2A 0.8900 .
N2 H2B 0.8900 .
N2 H2C 0.8900 .
O1 S1 1.4497(18) .
O2 S1 1.4411(18) .
O3 S1 1.4440(18) .

loop_
_geom_torsion_atom_site_label_1
_geom_torsion_atom_site_label_2
_geom_torsion_atom_site_label_3
_geom_torsion_atom_site_label_4
_geom_torsion
_geom_torsion_site_symmetry_1
_geom_torsion_site_symmetry_4
C6 C1 C2 C3 0.4(5) . .
S1 C1 C2 C3 -179.5(2) . .
C1 C2 C3 C4 -0.8(5) . .
C2 C3 C4 C5 0.4(5) . .
C2 C3 C4 N1 -179.7(3) . .
C3 C4 C5 C6 0.6(5) . .
N1 C4 C5 C6 -179.3(3) . .
C2 C1 C6 C5 0.6(5) . .
S1 C1 C6 C5 -179.5(3) . .
C4 C5 C6 C1 -1.1(5) . .
C9 C7 C8 C9 -0.4(4) 2_777 .
N2 C7 C8 C9 -179.7(2) . .
C7 C8 C9 C7 0.4(4) . 2_777
C3 C4 N1 O4 -2.2(4) . .
C5 C4 N1 O4 177.7(3) . .
C3 C4 N1 O5 178.7(3) . .
C5 C4 N1 O5 -1.4(4) . .
C2 C1 S1 O2 84.3(3) . .
C6 C1 S1 O2 -95.6(3) . .
C2 C1 S1 O3 -154.3(2) . .
C6 C1 S1 O3 25.8(3) . .
C2 C1 S1 O1 -34.2(3) . .
C6 C1 S1 O1 145.9(2) . .
